data_7034270
loop_
_publ_author_name
'Zhang, Qing'
'Chen, Jun'
'Wu, Xiao-Yuan'
'Chen, Xu-Lin'
'Yu, Rongmin'
'Lu, Can-Zhong'

_publ_section_title
;
 Outstanding blue delayed fluorescence and significant processing
 stability of cuprous complexes with functional pyridine-pyrazolate
 diimine ligands.
;
_journal_issue 15
_journal_name_full 'Dalton transactions (Cambridge, England : 2003)'
_journal_page_first 6706
_journal_page_last 6710
_journal_paper_doi 10.1039/c5dt00865d
_journal_volume 44
_journal_year 2015
_chemical_formula_moiety 'C51 H41 B Cu F4 N3 O P2'
_chemical_formula_sum 'C51 H41 B Cu F4 N3 O P2'
_chemical_formula_weight 924.16
_chemical_name_systematic
; 
 ? 
;
_space_group_IT_number 4
_symmetry_cell_setting monoclinic
_symmetry_space_group_name_Hall 'P 2yb'
_symmetry_space_group_name_H-M 'P 1 21 1'
_atom_sites_solution_hydrogens geom
_atom_sites_solution_primary direct
_atom_sites_solution_secondary difmap
_audit_creation_method SHELXL-97
_audit_update_record
;
2015-02-04 deposited with the CCDC.
2015-03-04 downloaded from the CCDC.
;
_cell_angle_alpha 90.00
_cell_angle_beta 92.645(2)
_cell_angle_gamma 90.00
_cell_formula_units_Z 2
_cell_length_a 10.1555(2)
_cell_length_b 14.5701(3)
_cell_length_c 14.7592(3)
_cell_measurement_reflns_used 6430
_cell_measurement_temperature 293(2)
_cell_measurement_theta_max 71.2290
_cell_measurement_theta_min 2.9600
_cell_volume 2181.54(8)
_computing_structure_refinement 'SHELXL-97 (Sheldrick, 1997)'
_computing_structure_solution 'SHELXS-97 (Sheldrick, 1990)'
_diffrn_ambient_temperature 293(2)
_diffrn_detector_area_resol_mean 10.3503
_diffrn_measured_fraction_theta_full 0.967
_diffrn_measured_fraction_theta_max 0.967
_diffrn_measurement_device_type 'SuperNova, Dual, Cu at zero, Atlas'
_diffrn_measurement_method '\w scans'
_diffrn_radiation_monochromator mirror
_diffrn_radiation_source 'fine-focus sealed tube'
_diffrn_radiation_type CuK\a
_diffrn_radiation_wavelength 1.54178
_diffrn_reflns_av_R_equivalents 0.0155
_diffrn_reflns_av_sigmaI/netI 0.0210
_diffrn_reflns_limit_h_max 10
_diffrn_reflns_limit_h_min -12
_diffrn_reflns_limit_k_max 10
_diffrn_reflns_limit_k_min -17
_diffrn_reflns_limit_l_max 17
_diffrn_reflns_limit_l_min -17
_diffrn_reflns_number 8183
_diffrn_reflns_theta_full 71.21
_diffrn_reflns_theta_max 71.21
_diffrn_reflns_theta_min 3.00
_exptl_absorpt_coefficient_mu 1.898
_exptl_absorpt_correction_T_max 1.00000
_exptl_absorpt_correction_T_min 0.83143
_exptl_absorpt_correction_type multi-scan
_exptl_absorpt_process_details
;
CrysAlisPro, Agilent Technologies,
Version 1.171.37.34 (release 22-05-2014 CrysAlis171 .NET)
(compiled May 22 2014,16:03:01)
Empirical absorption correction using spherical harmonics,
 implemented in SCALE3 ABSPACK scaling algorithm.
;
_exptl_crystal_colour colourless
_exptl_crystal_density_diffrn 1.407
_exptl_crystal_density_meas ?
_exptl_crystal_density_method 'not measured'
_exptl_crystal_description Block
_exptl_crystal_F_000 952
_exptl_crystal_size_max 0.35
_exptl_crystal_size_mid 0.32
_exptl_crystal_size_min 0.28
_refine_diff_density_max 0.423
_refine_diff_density_min -0.365
_refine_diff_density_rms 0.044
_refine_ls_abs_structure_details 'Flack H D (1983), Acta Cryst. A39, 876-881'
_refine_ls_abs_structure_Flack 0.000(11)
_refine_ls_extinction_method none
_refine_ls_goodness_of_fit_ref 1.002
_refine_ls_hydrogen_treatment mixed
_refine_ls_matrix_type full
_refine_ls_number_parameters 569
_refine_ls_number_reflns 5758
_refine_ls_number_restraints 1
_refine_ls_restrained_S_all 1.002
_refine_ls_R_factor_all 0.0244
_refine_ls_R_factor_gt 0.0242
_refine_ls_shift/su_max 0.005
_refine_ls_shift/su_mean 0.001
_refine_ls_structure_factor_coef Fsqd
_refine_ls_weighting_details 'calc w=1/[\s^2^(Fo^2^)+(0.0650P)^2^+0.0000P] where P=(Fo^2^+2Fc^2^)/3'
_refine_ls_weighting_scheme calc
_refine_ls_wR_factor_gt 0.0731
_refine_ls_wR_factor_ref 0.0736
_reflns_number_gt 5718
_reflns_number_total 5758
_reflns_threshold_expression >2sigma(I)
_cod_data_source_file c5dt00865d2.cif
_cod_data_source_block 1
_cod_depositor_comments
;
The following automatic conversions were performed:

'_exptl_crystal_density_meas' value 'not measured' was changed to '?'
- the value is perceived as not measured.

Automatic conversion script
Id: cif_fix_values 3086 2015-02-26 13:12:21Z robertas 

 Adding full bibliography for 7034270--7034274.cif.
;
_cod_original_sg_symbol_H-M P21
_cod_database_code 7034270

loop_
_symmetry_equiv_pos_as_xyz
'x, y, z'
'-x, y+1/2, -z'

loop_
_atom_site_label
_atom_site_type_symbol
_atom_site_fract_x
_atom_site_fract_y
_atom_site_fract_z
_atom_site_U_iso_or_equiv
_atom_site_adp_type
_atom_site_occupancy
_atom_site_symmetry_multiplicity
_atom_site_calc_flag
_atom_site_refinement_flags
Cu1 Cu 0.45011(3) 0.623087(18) 0.701960(17) 0.01477(8) Uani 1 1 d .
O1 O 0.47081(14) 0.53745(11) 0.89640(9) 0.0189(3) Uani 1 1 d .
N2 N 0.45813(16) 0.67379(12) 0.56604(11) 0.0153(3) Uani 1 1 d .
F1 F -0.08393(19) 0.21161(12) 0.75386(12) 0.0514(4) Uani 1 1 d .
B1 B -0.0461(2) 0.1218(2) 0.74048(15) 0.0250(5) Uani 1 1 d .
P2 P 0.55439(5) 0.48456(3) 0.72550(3) 0.01397(11) Uani 1 1 d .
N1 N 0.54988(16) 0.69950(13) 0.50765(11) 0.0174(3) Uani 1 1 d .
F2 F 0.03707(14) 0.11784(17) 0.66819(9) 0.0506(5) Uani 1 1 d .
P1 P 0.48904(5) 0.72476(3) 0.81518(3) 0.01607(11) Uani 1 1 d .
F3 F -0.15838(14) 0.06921(13) 0.72159(9) 0.0399(4) Uani 1 1 d .
N3 N 0.25643(16) 0.59919(12) 0.65096(11) 0.0157(3) Uani 1 1 d .
F4 F 0.01943(13) 0.08963(11) 0.81873(8) 0.0302(3) Uani 1 1 d .
C5 C 0.3950(2) 0.63228(16) 0.42252(13) 0.0201(4) Uani 1 1 d .
H5A H 0.3459 0.6076 0.3737 0.024 Uiso 1 1 calc R
C8 C 0.4232(2) 0.83962(15) 0.79314(13) 0.0194(4) Uani 1 1 d .
C10 C 0.6617(2) 0.48668(15) 0.82847(12) 0.0163(4) Uani 1 1 d .
C11 C 0.2296(2) 0.93229(17) 0.75804(14) 0.0260(5) Uani 1 1 d .
H11A H 0.1390 0.9369 0.7470 0.031 Uiso 1 1 calc R
C12 C 0.2773(2) 0.63638(19) 1.07365(14) 0.0302(5) Uani 1 1 d .
H12A H 0.2320 0.6171 1.1236 0.036 Uiso 1 1 calc R
C14 C 0.6980(2) 0.43599(17) 0.47742(14) 0.0227(4) Uani 1 1 d .
H14A H 0.6869 0.4625 0.4203 0.027 Uiso 1 1 calc R
C15 C 0.7880(2) 0.31689(16) 0.57474(14) 0.0216(4) Uani 1 1 d .
H15A H 0.8401 0.2648 0.5829 0.026 Uiso 1 1 calc R
C16 C 0.65177(19) 0.43484(14) 0.63677(13) 0.0157(4) Uani 1 1 d .
C17 C 0.6628(2) 0.75119(15) 0.53888(13) 0.0193(4) Uani 1 1 d .
C18 C 0.1513(2) 0.57127(15) 0.69562(14) 0.0201(4) Uani 1 1 d .
C19 C 0.7952(2) 0.46351(16) 0.83557(13) 0.0204(4) Uani 1 1 d .
H19A H 0.8357 0.4399 0.7854 0.025 Uiso 1 1 calc R
C20 C 0.2869(2) 0.84668(17) 0.77403(13) 0.0227(4) Uani 1 1 d .
H20A H 0.2349 0.7941 0.7721 0.027 Uiso 1 1 calc R
C21 C 0.7253(2) 0.35449(15) 0.64774(14) 0.0202(4) Uani 1 1 d .
H21A H 0.7324 0.3260 0.7041 0.024 Uiso 1 1 calc R
C22 C 0.6615(2) 0.74485(15) 0.85028(14) 0.0202(4) Uani 1 1 d .
C23 C 0.0352(2) 0.54389(17) 0.65077(15) 0.0259(5) Uani 1 1 d .
H23A H -0.0369 0.5263 0.6833 0.031 Uiso 1 1 calc R
C24 C 0.1345(2) 0.57085(16) 0.50971(14) 0.0214(4) Uani 1 1 d .
H24A H 0.1315 0.5706 0.4466 0.026 Uiso 1 1 calc R
C25 C 0.7547(2) 0.87827(17) 0.62160(15) 0.0271(5) Uani 1 1 d .
H25A H 0.7447 0.9296 0.6581 0.033 Uiso 1 1 calc R
C26 C 0.8948(2) 0.7755(2) 0.54241(18) 0.0349(6) Uani 1 1 d .
H26A H 0.9786 0.7584 0.5258 0.042 Uiso 1 1 calc R
C27 C 0.3267(2) 0.38072(16) 0.69029(15) 0.0224(4) Uani 1 1 d .
H27A H 0.3145 0.4183 0.6396 0.027 Uiso 1 1 calc R
C28 C 0.5000(2) 0.91824(16) 0.79290(13) 0.0219(4) Uani 1 1 d .
H28A H 0.5905 0.9140 0.8046 0.026 Uiso 1 1 calc R
C29 C 0.4136(2) 0.60334(15) 0.95034(13) 0.0188(4) Uani 1 1 d .
C30 C 0.7601(2) 0.71699(16) 0.79334(15) 0.0238(4) Uani 1 1 d .
H30A H 0.7377 0.6871 0.7391 0.029 Uiso 1 1 calc R
C31 C 0.36281(18) 0.63341(14) 0.51429(12) 0.0164(4) Uani 1 1 d .
C32 C 0.3426(2) 0.75724(16) 0.97340(13) 0.0219(4) Uani 1 1 d .
H32A H 0.3409 0.8189 0.9571 0.026 Uiso 1 1 calc R
C33 C 0.4424(2) 1.00378(16) 0.77525(14) 0.0255(5) Uani 1 1 d .
H33A H 0.4949 1.0561 0.7747 0.031 Uiso 1 1 calc R
C34 C 0.3468(2) 0.57404(18) 1.02472(14) 0.0264(5) Uani 1 1 d .
H34A H 0.3490 0.5125 1.0415 0.032 Uiso 1 1 calc R
C35 C 0.6398(2) 0.47515(16) 0.55141(13) 0.0194(4) Uani 1 1 d .
H35A H 0.5919 0.5292 0.5438 0.023 Uiso 1 1 calc R
C36 C 0.0275(2) 0.54297(17) 0.55663(15) 0.0263(5) Uani 1 1 d .
H36A H -0.0492 0.5237 0.5255 0.032 Uiso 1 1 calc R
C37 C 0.4130(2) 0.69504(16) 0.92229(13) 0.0193(4) Uani 1 1 d .
C38 C 0.6455(2) 0.82780(16) 0.59220(14) 0.0221(4) Uani 1 1 d .
H38A H 0.5615 0.8452 0.6081 0.026 Uiso 1 1 calc R
C39 C 0.7858(2) 0.72384(18) 0.51273(16) 0.0279(5) Uani 1 1 d .
H39A H 0.7954 0.6724 0.4763 0.033 Uiso 1 1 calc R
C40 C 0.7729(2) 0.35702(16) 0.48943(14) 0.0219(4) Uani 1 1 d .
H40A H 0.8131 0.3308 0.4403 0.026 Uiso 1 1 calc R
C41 C 0.6762(2) 0.53449(16) 0.98756(14) 0.0222(4) Uani 1 1 d .
H41A H 0.6362 0.5585 1.0378 0.027 Uiso 1 1 calc R
C42 C 0.8688(2) 0.47538(17) 0.91711(14) 0.0235(4) Uani 1 1 d .
H42A H 0.9575 0.4592 0.9210 0.028 Uiso 1 1 calc R
C43 C 0.6051(2) 0.52096(15) 0.90647(14) 0.0187(4) Uani 1 1 d .
C45 C 0.2750(2) 0.72865(18) 1.04809(14) 0.0274(5) Uani 1 1 d .
H45A H 0.2282 0.7710 1.0811 0.033 Uiso 1 1 calc R
C46 C 0.3075(2) 1.01104(16) 0.75854(14) 0.0258(5) Uani 1 1 d .
H46A H 0.2690 1.0682 0.7477 0.031 Uiso 1 1 calc R
C47 C 0.4402(2) 0.39071(15) 0.74710(13) 0.0178(4) Uani 1 1 d .
C48 C 0.1670(2) 0.56837(17) 0.79739(13) 0.0239(4) Uani 1 1 d .
H48A H 0.2537 0.5892 0.8162 0.036 Uiso 1 1 calc R
H48B H 0.1551 0.5065 0.8180 0.036 Uiso 1 1 calc R
H48C H 0.1023 0.6074 0.8230 0.036 Uiso 1 1 calc R
C49 C 0.3681(3) 0.26315(19) 0.83606(16) 0.0340(6) Uani 1 1 d .
H49A H 0.3837 0.2224 0.8838 0.041 Uiso 1 1 calc R
C50 C 0.9253(2) 0.7767(2) 0.89941(19) 0.0400(6) Uani 1 1 d .
H50A H 1.0135 0.7872 0.9159 0.048 Uiso 1 1 calc R
C51 C 0.2322(2) 0.31523(17) 0.70898(18) 0.0298(5) Uani 1 1 d .
H51A H 0.1557 0.3104 0.6722 0.036 Uiso 1 1 calc R
C52 C 0.24699(19) 0.59936(14) 0.55887(13) 0.0165(4) Uani 1 1 d .
C53 C 0.5148(2) 0.67564(15) 0.42104(14) 0.0212(4) Uani 1 1 d .
H53A H 0.5630 0.6867 0.3701 0.025 Uiso 1 1 calc R
C54 C 0.4605(2) 0.32977(17) 0.81848(15) 0.0268(5) Uani 1 1 d .
H54A H 0.5374 0.3337 0.8550 0.032 Uiso 1 1 calc R
C55 C 0.8284(3) 0.8038(2) 0.95644(18) 0.0402(6) Uani 1 1 d .
H55A H 0.8518 0.8317 1.0115 0.048 Uiso 1 1 calc R
C56 C 0.2526(3) 0.25681(18) 0.78302(17) 0.0316(5) Uani 1 1 d .
H56A H 0.1889 0.2138 0.7967 0.038 Uiso 1 1 calc R
C57 C 0.8915(2) 0.73389(19) 0.81765(17) 0.0313(5) Uani 1 1 d .
H57A H 0.9570 0.7165 0.7791 0.038 Uiso 1 1 calc R
C58 C 0.8794(2) 0.85189(19) 0.59634(17) 0.0302(5) Uani 1 1 d .
H58A H 0.9529 0.8859 0.6159 0.036 Uiso 1 1 calc R
C61 C 0.6960(2) 0.78945(18) 0.93187(15) 0.0296(5) Uani 1 1 d .
H61A H 0.6309 0.8094 0.9695 0.035 Uiso 1 1 calc R
C62 C 0.8099(2) 0.51118(16) 0.99204(14) 0.0245(5) Uani 1 1 d .
H62A H 0.8596 0.5198 1.0459 0.029 Uiso 1 1 calc R

loop_
_atom_site_aniso_label
_atom_site_aniso_U_11
_atom_site_aniso_U_22
_atom_site_aniso_U_33
_atom_site_aniso_U_23
_atom_site_aniso_U_13
_atom_site_aniso_U_12
Cu1 0.01397(14) 0.01590(15) 0.01437(13) -0.00053(10) 0.00002(10) 0.00063(11)
O1 0.0185(7) 0.0220(8) 0.0161(6) -0.0017(6) -0.0002(5) 0.0027(6)
N2 0.0135(7) 0.0168(9) 0.0156(7) 0.0015(6) 0.0020(6) -0.0007(7)
F1 0.0563(11) 0.0355(10) 0.0617(10) 0.0129(8) -0.0040(8) 0.0116(8)
B1 0.0208(11) 0.0354(14) 0.0187(10) 0.0030(10) -0.0017(8) 0.0006(11)
P2 0.0134(2) 0.0148(2) 0.0137(2) 0.00031(18) 0.00077(16) 0.00097(18)
N1 0.0156(8) 0.0192(9) 0.0174(8) 0.0009(7) 0.0009(6) -0.0025(7)
F2 0.0291(7) 0.1012(15) 0.0215(6) -0.0038(8) 0.0024(5) -0.0042(10)
P1 0.0160(2) 0.0170(2) 0.0153(2) -0.00239(18) 0.00114(17) -0.00039(19)
F3 0.0304(7) 0.0574(11) 0.0312(7) -0.0086(7) -0.0043(5) -0.0121(7)
N3 0.0141(7) 0.0147(8) 0.0183(7) 0.0000(6) 0.0008(6) 0.0011(6)
F4 0.0260(6) 0.0419(8) 0.0221(6) 0.0047(6) -0.0057(5) 0.0061(6)
C5 0.0206(9) 0.0234(11) 0.0162(9) 0.0005(8) -0.0013(7) -0.0022(9)
C8 0.0240(10) 0.0203(10) 0.0140(8) -0.0031(8) 0.0014(7) 0.0015(9)
C10 0.0179(9) 0.0158(9) 0.0152(9) 0.0022(7) 0.0008(7) -0.0018(8)
C11 0.0294(12) 0.0295(13) 0.0189(9) -0.0039(9) -0.0013(8) 0.0082(10)
C12 0.0300(11) 0.0425(15) 0.0187(9) 0.0002(10) 0.0082(8) -0.0002(11)
C14 0.0204(10) 0.0310(12) 0.0165(9) 0.0003(9) 0.0007(8) 0.0020(9)
C15 0.0183(10) 0.0193(10) 0.0275(10) -0.0015(8) 0.0027(8) 0.0033(8)
C16 0.0138(9) 0.0161(9) 0.0173(9) -0.0024(7) 0.0011(7) -0.0010(7)
C17 0.0195(10) 0.0198(10) 0.0186(9) 0.0025(8) 0.0000(7) -0.0056(8)
C18 0.0181(9) 0.0180(10) 0.0243(10) -0.0010(8) 0.0034(7) -0.0008(8)
C19 0.0180(10) 0.0235(11) 0.0197(9) 0.0036(8) 0.0005(7) -0.0011(8)
C20 0.0256(11) 0.0230(11) 0.0192(9) -0.0015(8) -0.0011(8) -0.0005(9)
C21 0.0192(10) 0.0189(10) 0.0224(9) 0.0029(8) 0.0025(7) 0.0031(8)
C22 0.0188(10) 0.0223(11) 0.0191(9) 0.0026(8) -0.0015(7) -0.0006(8)
C23 0.0169(10) 0.0300(12) 0.0313(11) -0.0003(9) 0.0056(8) -0.0039(9)
C24 0.0179(9) 0.0225(11) 0.0232(9) -0.0017(8) -0.0048(7) 0.0004(8)
C25 0.0312(12) 0.0222(11) 0.0281(11) -0.0011(9) 0.0027(9) -0.0051(10)
C26 0.0171(11) 0.0387(15) 0.0495(14) -0.0059(12) 0.0074(10) -0.0058(10)
C27 0.0201(10) 0.0178(10) 0.0291(10) -0.0031(9) -0.0013(8) 0.0023(9)
C28 0.0249(11) 0.0230(11) 0.0181(9) -0.0009(8) 0.0032(8) 0.0011(9)
C29 0.0187(9) 0.0227(11) 0.0147(8) -0.0035(8) -0.0007(7) 0.0021(8)
C30 0.0221(10) 0.0214(11) 0.0277(10) 0.0003(9) -0.0017(8) 0.0030(9)
C31 0.0148(9) 0.0160(9) 0.0183(9) 0.0009(8) -0.0004(7) 0.0019(8)
C32 0.0213(10) 0.0253(11) 0.0190(9) -0.0050(8) -0.0011(8) 0.0019(9)
C33 0.0402(13) 0.0186(11) 0.0179(9) 0.0001(8) 0.0027(9) -0.0008(9)
C34 0.0304(11) 0.0291(12) 0.0199(9) 0.0009(9) 0.0028(8) 0.0008(10)
C35 0.0159(9) 0.0231(11) 0.0192(9) 0.0008(8) 0.0011(7) 0.0033(8)
C36 0.0181(10) 0.0312(13) 0.0292(11) 0.0001(9) -0.0050(8) -0.0047(9)
C37 0.0184(10) 0.0247(11) 0.0145(9) -0.0019(8) -0.0024(7) -0.0003(8)
C38 0.0204(10) 0.0210(11) 0.0252(10) 0.0004(9) 0.0047(8) 0.0001(9)
C39 0.0221(11) 0.0268(12) 0.0352(12) -0.0053(10) 0.0068(8) -0.0024(10)
C40 0.0163(9) 0.0261(12) 0.0235(10) -0.0067(8) 0.0021(7) 0.0000(8)
C41 0.0282(11) 0.0220(11) 0.0161(9) 0.0015(8) -0.0012(8) -0.0005(9)
C42 0.0159(9) 0.0289(12) 0.0256(10) 0.0060(9) -0.0017(8) -0.0023(9)
C43 0.0188(10) 0.0171(10) 0.0200(9) 0.0022(8) -0.0001(7) -0.0020(8)
C45 0.0249(11) 0.0358(13) 0.0218(10) -0.0067(9) 0.0035(8) 0.0055(10)
C46 0.0392(13) 0.0207(11) 0.0174(9) -0.0007(8) 0.0015(8) 0.0079(10)
C47 0.0195(10) 0.0177(10) 0.0164(9) -0.0003(8) 0.0050(7) -0.0011(8)
C48 0.0205(10) 0.0301(12) 0.0214(10) 0.0014(9) 0.0054(8) -0.0034(9)
C49 0.0509(15) 0.0265(13) 0.0249(11) 0.0033(9) 0.0052(10) -0.0149(12)
C50 0.0206(12) 0.0521(18) 0.0465(14) 0.0031(13) -0.0082(10) -0.0085(12)
C51 0.0197(10) 0.0234(11) 0.0460(13) -0.0122(10) -0.0010(9) -0.0008(9)
C52 0.0147(9) 0.0144(10) 0.0203(9) 0.0009(7) -0.0013(7) 0.0022(7)
C53 0.0254(11) 0.0225(11) 0.0160(9) 0.0013(8) 0.0032(7) -0.0008(9)
C54 0.0332(12) 0.0239(12) 0.0227(10) 0.0034(9) -0.0036(8) -0.0066(10)
C55 0.0324(13) 0.0526(17) 0.0345(13) -0.0058(12) -0.0105(10) -0.0115(13)
C56 0.0340(13) 0.0264(12) 0.0356(12) -0.0089(10) 0.0155(10) -0.0123(11)
C57 0.0178(11) 0.0351(14) 0.0408(13) 0.0027(11) -0.0002(9) 0.0020(10)
C58 0.0232(11) 0.0317(13) 0.0357(11) -0.0022(10) 0.0004(9) -0.0124(10)
C61 0.0270(12) 0.0339(13) 0.0276(11) -0.0032(10) 0.0003(9) -0.0066(10)
C62 0.0231(11) 0.0292(13) 0.0206(10) 0.0047(8) -0.0067(8) -0.0042(9)

loop_
_atom_type_symbol
_atom_type_description
_atom_type_scat_dispersion_real
_atom_type_scat_dispersion_imag
_atom_type_scat_source
C C 0.0181 0.0091 'International Tables Vol C Tables 4.2.6.8 and 6.1.1.4'
H H 0.0000 0.0000 'International Tables Vol C Tables 4.2.6.8 and 6.1.1.4'
B B 0.0090 0.0039 'International Tables Vol C Tables 4.2.6.8 and 6.1.1.4'
N N 0.0311 0.0180 'International Tables Vol C Tables 4.2.6.8 and 6.1.1.4'
O O 0.0492 0.0322 'International Tables Vol C Tables 4.2.6.8 and 6.1.1.4'
F F 0.0727 0.0534 'International Tables Vol C Tables 4.2.6.8 and 6.1.1.4'
P P 0.2955 0.4335 'International Tables Vol C Tables 4.2.6.8 and 6.1.1.4'
Cu Cu -1.9646 0.5888 'International Tables Vol C Tables 4.2.6.8 and 6.1.1.4'

loop_
_geom_angle_atom_site_label_1
_geom_angle_atom_site_label_2
_geom_angle_atom_site_label_3
_geom_angle
N3 Cu1 N2 78.30(6)
N3 Cu1 P1 120.22(5)
N2 Cu1 P1 117.03(5)
N3 Cu1 P2 109.00(5)
N2 Cu1 P2 114.03(5)
P1 Cu1 P2 113.66(2)
C43 O1 C29 119.54(16)
C31 N2 N1 105.03(15)
C31 N2 Cu1 108.92(13)
N1 N2 Cu1 138.58(12)
F1 B1 F4 109.1(2)
F1 B1 F3 108.7(2)
F4 B1 F3 109.8(2)
F1 B1 F2 109.3(2)
F4 B1 F2 109.81(19)
F3 B1 F2 110.2(2)
C16 P2 C10 106.31(9)
C16 P2 C47 101.35(9)
C10 P2 C47 103.05(9)
C16 P2 Cu1 120.05(7)
C10 P2 Cu1 111.32(7)
C47 P2 Cu1 113.03(7)
N2 N1 C53 111.78(16)
N2 N1 C17 120.45(16)
C53 N1 C17 127.63(18)
C8 P1 C22 104.01(10)
C8 P1 C37 101.76(10)
C22 P1 C37 103.21(9)
C8 P1 Cu1 114.83(6)
C22 P1 Cu1 116.64(7)
C37 P1 Cu1 114.55(7)
C18 N3 C52 118.07(17)
C18 N3 Cu1 128.76(13)
C52 N3 Cu1 112.31(13)
C53 C5 C31 104.81(17)
C28 C8 C20 119.3(2)
C28 C8 P1 123.83(16)
C20 C8 P1 116.91(17)
C19 C10 C43 117.26(17)
C19 C10 P2 126.69(15)
C43 C10 P2 115.90(15)
C20 C11 C46 120.3(2)
C34 C12 C45 119.8(2)
C40 C14 C35 119.45(19)
C21 C15 C40 120.1(2)
C35 C16 C21 118.96(19)
C35 C16 P2 117.02(16)
C21 C16 P2 123.68(15)
C38 C17 C39 122.2(2)
C38 C17 N1 119.2(2)
C39 C17 N1 118.6(2)
N3 C18 C23 122.11(19)
N3 C18 C48 116.64(18)
C23 C18 C48 121.23(19)
C10 C19 C42 120.89(19)
C11 C20 C8 120.0(2)
C15 C21 C16 120.22(19)
C30 C22 C61 119.7(2)
C30 C22 P1 119.16(16)
C61 C22 P1 121.14(17)
C18 C23 C36 119.2(2)
C36 C24 C52 118.36(19)
C38 C25 C58 119.7(2)
C58 C26 C39 120.5(2)
C51 C27 C47 120.6(2)
C8 C28 C33 120.5(2)
C34 C29 O1 118.3(2)
C34 C29 C37 122.3(2)
O1 C29 C37 119.07(18)
C57 C30 C22 120.0(2)
N2 C31 C5 111.05(17)
N2 C31 C52 117.88(17)
C5 C31 C52 131.07(18)
C45 C32 C37 121.2(2)
C46 C33 C28 120.2(2)
C12 C34 C29 119.7(2)
C14 C35 C16 121.1(2)
C24 C36 C23 119.5(2)
C32 C37 C29 117.07(19)
C32 C37 P1 123.78(17)
C29 C37 P1 118.84(16)
C17 C38 C25 119.1(2)
C17 C39 C26 118.1(2)
C14 C40 C15 120.12(19)
C43 C41 C62 118.3(2)
C62 C42 C19 120.1(2)
C41 C43 O1 122.69(18)
C41 C43 C10 122.92(19)
O1 C43 C10 114.36(17)
C32 C45 C12 120.0(2)
C33 C46 C11 119.6(2)
C54 C47 C27 118.6(2)
C54 C47 P2 122.52(17)
C27 C47 P2 118.92(16)
C56 C49 C54 120.4(2)
C55 C50 C57 120.2(2)
C27 C51 C56 119.7(2)
N3 C52 C24 122.74(19)
N3 C52 C31 115.48(17)
C24 C52 C31 121.76(18)
N1 C53 C5 107.32(18)
C49 C54 C47 120.9(2)
C50 C55 C61 120.3(2)
C49 C56 C51 119.7(2)
C50 C57 C30 120.1(2)
C26 C58 C25 120.4(2)
C55 C61 C22 119.6(2)
C42 C62 C41 120.59(19)

loop_
_geom_bond_atom_site_label_1
_geom_bond_atom_site_label_2
_geom_bond_distance
Cu1 N3 2.1024(17)
Cu1 N2 2.1428(16)
Cu1 P1 2.2544(5)
Cu1 P2 2.2982(6)
O1 C43 1.386(2)
O1 C29 1.391(2)
N2 C31 1.341(3)
N2 N1 1.351(2)
F1 B1 1.381(4)
B1 F4 1.388(3)
B1 F3 1.391(3)
B1 F2 1.392(3)
P2 C16 1.827(2)
P2 C10 1.8291(19)
P2 C47 1.830(2)
N1 C53 1.357(3)
N1 C17 1.430(3)
P1 C8 1.826(2)
P1 C22 1.827(2)
P1 C37 1.842(2)
N3 C18 1.344(3)
N3 C52 1.358(3)
C5 C53 1.371(3)
C5 C31 1.408(3)
C8 C28 1.386(3)
C8 C20 1.404(3)
C10 C19 1.396(3)
C10 C43 1.402(3)
C11 C20 1.392(3)
C11 C46 1.393(4)
C12 C34 1.376(3)
C12 C45 1.396(4)
C14 C40 1.386(3)
C14 C35 1.389(3)
C15 C21 1.389(3)
C15 C40 1.390(3)
C16 C35 1.390(3)
C16 C21 1.394(3)
C17 C38 1.382(3)
C17 C39 1.383(3)
C18 C23 1.384(3)
C18 C48 1.504(3)
C19 C42 1.398(3)
C22 C30 1.397(3)
C22 C61 1.399(3)
C23 C36 1.388(3)
C24 C36 1.376(3)
C24 C52 1.388(3)
C25 C38 1.384(3)
C25 C58 1.391(4)
C26 C58 1.382(4)
C26 C39 1.393(3)
C27 C51 1.390(3)
C27 C47 1.401(3)
C28 C33 1.396(3)
C29 C34 1.384(3)
C29 C37 1.399(3)
C30 C57 1.388(3)
C31 C52 1.461(3)
C32 C45 1.389(3)
C32 C37 1.397(3)
C33 C46 1.385(3)
C41 C43 1.383(3)
C41 C62 1.398(3)
C42 C62 1.384(3)
C47 C54 1.386(3)
C49 C56 1.382(4)
C49 C54 1.383(3)
C50 C55 1.382(4)
C50 C57 1.387(4)
C51 C56 1.393(4)
C55 C61 1.392(3)
